data_2207333
loop_
_publ_author_name
'Cai, Yi-Min'
'Fang, Hua'
'Jin, Yi'
'Zeng, Qing-Le'
'Zhao, Yu-Fen'

_publ_section_title
;
 (<i>S</i>)-<i>N</i>-(1-Benzyl-2-hydroxyethyl)benzamide
;
_journal_coeditor_code RZ6129
_journal_issue 11
_journal_name_full 'Acta Crystallographica Section E'
_journal_page_first o3912
_journal_page_last o3913
_journal_paper_doi 10.1107/S160053680503477X
_journal_volume 61
_journal_year 2005
_chemical_formula_iupac 'C16 H17 N O2'
_chemical_formula_moiety 'C16 H17 N O2'
_chemical_formula_sum 'C16 H17 N O2'
_chemical_formula_weight 255.31
_chemical_name_systematic
;
(S)-N-(1-Benzyl-2-hydroxyethyl)benzamide
;
_space_group_IT_number 4
_symmetry_cell_setting monoclinic
_symmetry_space_group_name_Hall 'P 2yb'
_symmetry_space_group_name_H-M 'P 1 21 1'
_atom_sites_solution_hydrogens geom
_atom_sites_solution_primary direct
_atom_sites_solution_secondary difmap
_cell_angle_alpha 90.00
_cell_angle_beta 98.424(5)
_cell_angle_gamma 90.00
_cell_formula_units_Z 2
_cell_length_a 8.082(3)
_cell_length_b 5.0983(16)
_cell_length_c 16.034(5)
_cell_measurement_reflns_used 2983
_cell_measurement_temperature 273(2)
_cell_measurement_theta_max 28.07
_cell_measurement_theta_min 2.55
_cell_volume 653.5(4)
_computing_cell_refinement 'SAINT (Bruker, 2001)'
_computing_data_collection 'SMART (Bruker, 2001)'
_computing_data_reduction SAINT
_computing_molecular_graphics 'ORTEP-3 (Farrugia, 1997) and ViewerPro (Accelrys, 2001)'
_computing_publication_material SHELXL97
_computing_structure_refinement 'SHELXL97 (Sheldrick, 1997)'
_computing_structure_solution 'SHELXS97 (Sheldrick, 1997)'
_diffrn_ambient_temperature 273(2)
_diffrn_measured_fraction_theta_full 0.995
_diffrn_measured_fraction_theta_max 0.995
_diffrn_measurement_device_type 'Bruker APEX area-detector'
_diffrn_measurement_method '\f and \w'
_diffrn_radiation_monochromator graphite
_diffrn_radiation_source 'fine-focus sealed tube'
_diffrn_radiation_type MoK\a
_diffrn_radiation_wavelength 0.71073
_diffrn_reflns_av_R_equivalents 0.0328
_diffrn_reflns_av_sigmaI/netI 0.0299
_diffrn_reflns_limit_h_max 9
_diffrn_reflns_limit_h_min -9
_diffrn_reflns_limit_k_max 6
_diffrn_reflns_limit_k_min -6
_diffrn_reflns_limit_l_max 18
_diffrn_reflns_limit_l_min -19
_diffrn_reflns_number 4641
_diffrn_reflns_theta_full 25.00
_diffrn_reflns_theta_max 25.00
_diffrn_reflns_theta_min 1.28
_diffrn_standards_decay_% 0
_diffrn_standards_interval_count 0
_diffrn_standards_interval_time 0
_diffrn_standards_number 0
_exptl_absorpt_coefficient_mu 0.085
_exptl_absorpt_correction_T_max 0.9915
_exptl_absorpt_correction_T_min 0.9832
_exptl_absorpt_correction_type multi-scan
_exptl_absorpt_process_details '(SADABS; Bruker, 2001)'
_exptl_crystal_colour colorless
_exptl_crystal_density_diffrn 1.297
_exptl_crystal_density_method 'not measured'
_exptl_crystal_description 'irregular fragment'
_exptl_crystal_F_000 272
_exptl_crystal_size_max 0.20
_exptl_crystal_size_mid 0.15
_exptl_crystal_size_min 0.10
_refine_diff_density_max 0.152
_refine_diff_density_min -0.151
_refine_ls_extinction_method none
_refine_ls_goodness_of_fit_ref 1.070
_refine_ls_hydrogen_treatment refall
_refine_ls_matrix_type full
_refine_ls_number_parameters 172
_refine_ls_number_reflns 1286
_refine_ls_number_restraints 1
_refine_ls_restrained_S_all 1.070
_refine_ls_R_factor_all 0.0356
_refine_ls_R_factor_gt 0.0343
_refine_ls_shift/su_max 0.000
_refine_ls_shift/su_mean 0.000
_refine_ls_structure_factor_coef Fsqd
_refine_ls_weighting_details 'calc w = 1/[\s^2^(Fo^2^)+(0.0534P)^2^+0.0567P] where P = (Fo^2^+2Fc^2^)/3'
_refine_ls_weighting_scheme calc
_refine_ls_wR_factor_gt 0.0878
_refine_ls_wR_factor_ref 0.0889
_reflns_number_gt 1243
_reflns_number_total 1286
_reflns_threshold_expression I>2\s(I)
_cod_data_source_file rz6129.cif
_cod_data_source_block I
_cod_original_sg_symbol_Hall 'p 2yb'
_cod_original_sg_symbol_H-M 'P 21'
_cod_database_code 2207333
_cod_database_fobs_code 2207333

loop_
_symmetry_equiv_pos_as_xyz
'x, y, z'
'-x, y+1/2, -z'

loop_
_atom_site_label
_atom_site_fract_x
_atom_site_fract_y
_atom_site_fract_z
_atom_site_U_iso_or_equiv
_atom_site_adp_type
_atom_site_calc_flag
_atom_site_refinement_flags
_atom_site_occupancy
_atom_site_type_symbol
N1 0.3162(2) 0.8638(3) 0.25623(10) 0.0363(4) Uani d . 1 N
H1D 0.3210 0.7143 0.2319 0.044 Uiso calc R 1 H
O1 0.5104(2) 0.7209(3) 0.47135(9) 0.0582(5) Uani d . 1 O
H1C 0.5054 0.8712 0.4890 0.087 Uiso calc R 1 H
C9 -0.2092(3) 1.0082(6) 0.23908(16) 0.0609(7) Uani d . 1 C
H9A -0.2708 0.9741 0.1865 0.073 Uiso calc R 1 H
C8 -0.2560(3) 1.2081(6) 0.28713(17) 0.0606(7) Uani d . 1 C
H8A -0.3481 1.3116 0.2673 0.073 Uiso calc R 1 H
C14 0.2384(3) 0.9824(5) -0.05569(14) 0.0524(6) Uani d . 1 C
H14A 0.2245 0.9647 -0.1140 0.063 Uiso calc R 1 H
C7 -0.1668(3) 1.2544(6) 0.36432(17) 0.0597(7) Uani d . 1 C
H7A -0.1988 1.3885 0.3979 0.072 Uiso calc R 1 H
C6 -0.0312(3) 1.1051(6) 0.39251(15) 0.0532(6) Uani d . 1 C
H6A 0.0289 1.1394 0.4454 0.064 Uiso calc R 1 H
C5 0.0197(3) 0.9046(5) 0.34492(13) 0.0446(5) Uani d . 1 C
C15 0.3353(3) 0.8076(5) -0.00601(14) 0.0503(6) Uani d . 1 C
H15A 0.3886 0.6726 -0.0307 0.060 Uiso calc R 1 H
C13 0.1624(3) 1.1815(5) -0.02042(14) 0.0520(6) Uani d . 1 C
H13A 0.0961 1.3000 -0.0545 0.062 Uiso calc R 1 H
C1 0.1734(3) 0.7515(5) 0.37435(13) 0.0468(6) Uani d . 1 C
H1A 0.1586 0.5737 0.3530 0.056 Uiso calc R 1 H
H1B 0.1892 0.7428 0.4354 0.056 Uiso calc R 1 H
C10 -0.0732(3) 0.8585(6) 0.26740(14) 0.0533(6) Uani d . 1 C
H10A -0.0427 0.7231 0.2339 0.064 Uiso calc R 1 H
C16 0.3545(3) 0.8295(5) 0.07955(13) 0.0418(5) Uani d . 1 C
H16A 0.4186 0.7075 0.1132 0.050 Uiso calc R 1 H
C11 0.2787(2) 1.0333(4) 0.11608(12) 0.0340(4) Uani d . 1 C
C12 0.1829(3) 1.2084(5) 0.06504(13) 0.0435(5) Uani d . 1 C
H12A 0.1314 1.3468 0.0890 0.052 Uiso calc R 1 H
C3 0.4843(3) 0.7233(5) 0.38291(13) 0.0441(5) Uani d . 1 C
H3A 0.4772 0.5440 0.3625 0.053 Uiso calc R 1 H
H3B 0.5798 0.8050 0.3631 0.053 Uiso calc R 1 H
O2 0.2971(2) 1.2973(3) 0.23677(9) 0.0501(5) Uani d . 1 O
C2 0.3283(3) 0.8676(4) 0.34635(11) 0.0382(5) Uani d . 1 C
H2A 0.3386 1.0503 0.3654 0.046 Uiso calc R 1 H
C4 0.2982(2) 1.0764(4) 0.20817(12) 0.0343(4) Uani d . 1 C

loop_
_atom_site_aniso_label
_atom_site_aniso_U_11
_atom_site_aniso_U_22
_atom_site_aniso_U_33
_atom_site_aniso_U_12
_atom_site_aniso_U_13
_atom_site_aniso_U_23
N1 0.0562(10) 0.0215(8) 0.0307(8) 0.0010(8) 0.0050(7) -0.0013(7)
O1 0.0961(12) 0.0390(10) 0.0345(8) 0.0057(9) -0.0075(8) 0.0028(7)
C9 0.0608(15) 0.072(2) 0.0481(13) -0.0070(14) 0.0010(11) 0.0024(13)
C8 0.0548(13) 0.0602(17) 0.0672(16) 0.0048(13) 0.0103(12) 0.0115(14)
C14 0.0710(15) 0.0544(15) 0.0304(10) -0.0076(13) 0.0026(10) 0.0003(11)
C7 0.0625(14) 0.0534(17) 0.0656(15) 0.0073(13) 0.0176(12) -0.0046(13)
C6 0.0609(13) 0.0553(16) 0.0437(12) 0.0008(13) 0.0081(10) -0.0041(12)
C5 0.0564(12) 0.0412(13) 0.0385(10) -0.0024(11) 0.0142(9) 0.0022(10)
C15 0.0671(14) 0.0434(13) 0.0420(11) 0.0028(12) 0.0129(10) -0.0052(11)
C13 0.0642(14) 0.0452(13) 0.0423(12) 0.0021(12) -0.0067(10) 0.0077(11)
C1 0.0650(14) 0.0404(13) 0.0364(11) 0.0018(11) 0.0120(10) 0.0053(9)
C10 0.0642(14) 0.0517(15) 0.0451(13) -0.0036(13) 0.0114(10) -0.0060(12)
C16 0.0509(11) 0.0368(12) 0.0368(10) 0.0030(10) 0.0039(8) 0.0012(9)
C11 0.0400(10) 0.0270(11) 0.0343(10) -0.0050(8) 0.0033(8) 0.0014(8)
C12 0.0527(12) 0.0344(12) 0.0418(11) 0.0037(10) 0.0008(9) 0.0013(10)
C3 0.0627(12) 0.0345(13) 0.0335(10) 0.0016(11) 0.0022(9) 0.0019(9)
O2 0.0859(12) 0.0248(8) 0.0381(8) 0.0006(8) 0.0036(7) -0.0006(7)
C2 0.0583(12) 0.0257(10) 0.0304(9) 0.0012(10) 0.0055(8) -0.0014(9)
C4 0.0404(10) 0.0246(10) 0.0368(10) -0.0005(8) 0.0015(8) -0.0004(9)

loop_
_atom_type_symbol
_atom_type_description
_atom_type_scat_dispersion_real
_atom_type_scat_dispersion_imag
_atom_type_scat_source
C C 0.0033 0.0000 'International Tables Vol C Tables 4.2.6.8 and 6.1.1.4'
H H 0.0000 0.0000 'International Tables Vol C Tables 4.2.6.8 and 6.1.1.4'
N N 0.0061 0.0000 'International Tables Vol C Tables 4.2.6.8 and 6.1.1.4'
O O 0.0106 0.0000 'International Tables Vol C Tables 4.2.6.8 and 6.1.1.4'

loop_
_geom_angle_atom_site_label_1
_geom_angle_atom_site_label_2
_geom_angle_atom_site_label_3
_geom_angle
_geom_angle_publ_flag
C4 N1 C2 124.10(17) yes
C4 N1 H1D 118.0 no
C2 N1 H1D 118.0 no
C3 O1 H1C 109.5 no
C10 C9 C8 120.5(2) no
C10 C9 H9A 119.7 no
C8 C9 H9A 119.7 no
C7 C8 C9 119.4(3) no
C7 C8 H8A 120.3 no
C9 C8 H8A 120.3 no
C13 C14 C15 120.2(2) no
C13 C14 H14A 119.9 no
C15 C14 H14A 119.9 no
C6 C7 C8 120.1(3) no
C6 C7 H7A 120.0 no
C8 C7 H7A 120.0 no
C7 C6 C5 121.7(2) no
C7 C6 H6A 119.2 no
C5 C6 H6A 119.2 no
C6 C5 C10 117.4(2) no
C6 C5 C1 121.3(2) yes
C10 C5 C1 121.2(2) yes
C16 C15 C14 120.3(2) no
C16 C15 H15A 119.8 no
C14 C15 H15A 119.8 no
C14 C13 C12 120.0(2) no
C14 C13 H13A 120.0 no
C12 C13 H13A 120.0 no
C5 C1 C2 113.00(18) yes
C5 C1 H1A 109.0 no
C2 C1 H1A 109.0 no
C5 C1 H1B 109.0 no
C2 C1 H1B 109.0 no
H1A C1 H1B 107.8 no
C9 C10 C5 120.9(3) no
C9 C10 H10A 119.6 no
C5 C10 H10A 119.6 no
C15 C16 C11 119.8(2) no
C15 C16 H16A 120.1 no
C11 C16 H16A 120.1 no
C12 C11 C16 118.95(19) no
C12 C11 C4 117.89(19) yes
C16 C11 C4 123.15(18) yes
C13 C12 C11 120.6(2) no
C13 C12 H12A 119.7 no
C11 C12 H12A 119.7 no
O1 C3 C2 113.08(18) yes
O1 C3 H3A 109.0 no
C2 C3 H3A 109.0 no
O1 C3 H3B 109.0 no
C2 C3 H3B 109.0 no
H3A C3 H3B 107.8 no
N1 C2 C3 108.42(16) yes
N1 C2 C1 110.92(16) yes
C3 C2 C1 112.14(18) yes
N1 C2 H2A 108.4 no
C3 C2 H2A 108.4 no
C1 C2 H2A 108.4 no
O2 C4 N1 122.96(18) yes
O2 C4 C11 120.55(18) yes
N1 C4 C11 116.49(17) yes

loop_
_geom_bond_atom_site_label_1
_geom_bond_atom_site_label_2
_geom_bond_distance
_geom_bond_publ_flag
N1 C4 1.325(3) yes
N1 C2 1.434(2) yes
N1 H1D 0.8600 no
O1 C3 1.403(2) yes
O1 H1C 0.8200 no
C9 C10 1.361(4) no
C9 C8 1.364(4) no
C9 H9A 0.9300 no
C8 C7 1.358(4) no
C8 H8A 0.9300 no
C14 C13 1.352(4) no
C14 C15 1.364(4) no
C14 H14A 0.9300 no
C7 C6 1.356(4) no
C7 H7A 0.9300 no
C6 C5 1.374(4) no
C6 H6A 0.9300 no
C5 C10 1.375(3) no
C5 C1 1.484(3) yes
C15 C16 1.362(3) no
C15 H15A 0.9300 no
C13 C12 1.363(3) no
C13 H13A 0.9300 no
C1 C2 1.511(3) yes
C1 H1A 0.9700 no
C1 H1B 0.9700 no
C10 H10A 0.9300 no
C16 C11 1.380(3) no
C16 H16A 0.9300 no
C11 C12 1.371(3) no
C11 C4 1.478(3) yes
C12 H12A 0.9300 no
C3 C2 1.502(3) yes
C3 H3A 0.9700 no
C3 H3B 0.9700 no
O2 C4 1.217(3) yes
C2 H2A 0.9800 no

loop_
_geom_hbond_atom_site_label_D
_geom_hbond_atom_site_label_H
_geom_hbond_atom_site_label_A
_geom_hbond_site_symmetry_A
_geom_hbond_distance_DH
_geom_hbond_distance_HA
_geom_hbond_distance_DA
_geom_hbond_angle_DHA
O1 H1C O1 2_656 0.82 1.90 2.7231(13) 179
N1 H1D O2 1_545 0.86 2.14 2.907(3) 149

loop_
_geom_torsion_atom_site_label_1
_geom_torsion_atom_site_label_2
_geom_torsion_atom_site_label_3
_geom_torsion_atom_site_label_4
_geom_torsion
_geom_torsion_publ_flag
C10 C9 C8 C7 -0.9(4) no
C9 C8 C7 C6 0.9(4) no
C8 C7 C6 C5 -0.2(4) no
C7 C6 C5 C10 -0.6(4) no
C7 C6 C5 C1 176.7(2) no
C13 C14 C15 C16 1.0(4) no
C15 C14 C13 C12 0.2(4) no
C6 C5 C1 C2 -89.9(3) no
C10 C5 C1 C2 87.3(3) no
C8 C9 C10 C5 0.1(4) no
C6 C5 C10 C9 0.6(4) no
C1 C5 C10 C9 -176.7(2) no
C14 C15 C16 C11 -1.5(4) no
C15 C16 C11 C12 0.9(3) no
C15 C16 C11 C4 -177.8(2) no
C14 C13 C12 C11 -0.8(3) no
C16 C11 C12 C13 0.2(3) no
C4 C11 C12 C13 179.0(2) no
C4 N1 C2 C3 -126.2(2) no
C4 N1 C2 C1 110.2(2) no
O1 C3 C2 N1 178.52(18) no
O1 C3 C2 C1 -58.7(2) no
C5 C1 C2 N1 -63.5(2) no
C5 C1 C2 C3 175.08(18) no
C2 N1 C4 O2 3.1(3) no
C2 N1 C4 C11 -176.76(16) no
C12 C11 C4 O2 -31.3(3) no
C16 C11 C4 O2 147.4(2) no
C12 C11 C4 N1 148.6(2) no
C16 C11 C4 N1 -32.7(3) no

loop_
_cod_related_entry_id
_cod_related_entry_database
_cod_related_entry_code
1 ChemSpider 745307
